data_7716384
loop_
_publ_author_name
'Luhach, Sanju'
'Lalancette, Roger A.'
'Prokopchuk, Demyan E.'

_publ_section_title
;
 "Catch and release" of the Cp<sup>N3</sup> ligand using cobalt:
 dissociation, protonation, and C-H bond thermochemistry.
;
_journal_issue 47
_journal_name_full 'Dalton transactions (Cambridge, England : 2003)'
_journal_page_first 18865
_journal_page_last 18872
_journal_paper_doi 10.1039/d4dt01560f
_journal_volume 53
_journal_year 2024
_chemical_formula_moiety 'B C24 F20, C24 H28 N3'
_chemical_formula_sum 'C48 H28 B F20 N3 O'
_chemical_formula_weight 1053.54
_space_group_crystal_system monoclinic
_space_group_IT_number 14
_space_group_name_Hall '-P 2ybc'
_space_group_name_H-M_alt 'P 1 21/c 1'
_atom_sites_solution_hydrogens geom
_audit_creation_date 2024-02-16
_audit_creation_method
;
Olex2 1.5
(compiled 2023.08.24 svn.re1ec1418 for OlexSys, GUI svn.r6817)
;
_audit_update_record
;
2024-05-27 deposited with the CCDC.	2024-06-18 downloaded from the CCDC.
;
_cell_angle_alpha 90
_cell_angle_beta 103.734(2)
_cell_angle_gamma 90
_cell_formula_units_Z 4
_cell_length_a 9.0766(2)
_cell_length_b 32.5576(6)
_cell_length_c 16.0099(4)
_cell_measurement_reflns_used 14671
_cell_measurement_temperature 100.0(7)
_cell_measurement_theta_max 76.1350
_cell_measurement_theta_min 2.7000
_cell_volume 4595.85(18)
_computing_cell_refinement 'CrysAlisPro 1.171.43.105a (Rigaku OD, 2024)'
_computing_data_collection 'CrysAlisPro system (CCD 43.105a (release 11-01-2024))'
_computing_data_reduction 'CrysAlisPro 1.171.43.105a (Rigaku OD, 2024)'
_computing_molecular_graphics 'Olex2 1.5 (Dolomanov et al., 2009)'
_computing_publication_material 'Olex2 1.5 (Dolomanov et al., 2009)'
_computing_structure_refinement 'SHELXL 2018/3 (Sheldrick, 2015)'
_computing_structure_solution 'SHELXT 2018/2 (Sheldrick, 2018)'
_diffrn_ambient_environment N~2~
_diffrn_ambient_temperature 100.0(7)
_diffrn_detector 'Hybrid Pixel Array Detector'
_diffrn_detector_area_resol_mean 10.0000
_diffrn_detector_type HyPix
_diffrn_measured_fraction_theta_full 0.988
_diffrn_measured_fraction_theta_max 0.931
_diffrn_measurement_details
;
List of Runs (angles in degrees, time in seconds):

  # Type    Start    End  Width  t~exp~   \w     \q     \k     \f   Frames
#--------------------------------------------------------------------------
  1  \w     33.00 106.00   0.50    0.33    --  106.28 -95.00 120.00  146
  2  \w     36.00 108.00   0.50    0.33    --  106.28-106.00  88.00  144
  3  \w     19.00  83.00   0.50    0.08    --   46.78-106.00  88.00  128
  4  \w     34.00  61.00   0.50    0.33    --  106.28 -45.00 120.00   54
  5  \w     33.00  77.00   0.50    0.33    --  106.28 -61.00 -30.00   88
  6  \w     34.00  61.00   0.50    0.33    --  106.28 -45.00 -90.00   54
  7  \w     34.00  61.00   0.50    0.33    --  106.28 -45.00-120.00   54
  8  \w     34.00  61.00   0.50    0.33    --  106.28 -45.00-150.00   54
  9  \w     30.00  56.00   0.50    0.33    --  106.28 -15.00-150.00   52
 10  \w    105.00 176.00   0.50    0.33    --  106.28 106.00-173.00  142
 11  \w    -37.00  29.00   0.50    0.08    --  -46.78  19.00 -90.00  132
 12  \w    -41.00 -15.00   0.50    0.33    --  -91.75  15.00-150.00   52
 13  \w    -41.00 -15.00   0.50    0.33    --  -91.75  15.00-180.00   52
 14  \w    -41.00 -15.00   0.50    0.33    --  -91.75  15.00-120.00   52
 15  \w    -41.00 -15.00   0.50    0.33    --  -91.75  15.00  30.00   52
 16  \w    -41.00 -15.00   0.50    0.33    --  -91.75  15.00 150.00   52
 17  \w    -41.00 -15.00   0.50    0.33    --  -91.75  15.00  60.00   52
 18  \w   -120.00 -32.00   0.50    0.08    --  -46.78 -38.00-120.00  176
 19  \w   -120.00 -32.00   0.50    0.08    --  -46.78 -38.00 -60.00  176
 20  \w    -82.00 -22.00   0.50    0.33    --  -91.75 106.00-173.00  120
 21  \w    -82.00   2.00   0.50    0.08    --  -46.78 106.00-173.00  168
 22  \w   -120.00 -32.00   0.50    0.08    --  -46.78 -38.00-180.00  176
 23  \w   -120.00 -32.00   0.50    0.08    --  -46.78 -38.00 -30.00  176
 24  \w   -120.00 -32.00   0.50    0.08    --  -46.78 -38.00  30.00  176
 25  \w   -120.00 -32.00   0.50    0.08    --  -46.78 -38.00  90.00  176
 26  \w   -120.00 -54.00   0.50    0.08    --  -46.78 -38.00 120.00  132
 27  \w   -162.00 -83.00   0.50    0.33    --  -91.75-106.00  88.00  158
 28  \w   -164.00 -77.00   0.50    0.33    --  -91.75 -45.00 150.00  174
 29  \w   -167.00 -74.00   0.50    0.33    --  -91.75 -15.00-120.00  186
;
_diffrn_measurement_device 'four-circle diffractometer'
_diffrn_measurement_device_type 'XtaLAB Synergy, Dualflex, HyPix'
_diffrn_measurement_method '\w scans'
_diffrn_orient_matrix_type 'CrysAlisPro convention (1999,Acta A55,543-557)'
_diffrn_orient_matrix_UB_11 0.0918490000
_diffrn_orient_matrix_UB_12 0.0337379000
_diffrn_orient_matrix_UB_13 0.0570123000
_diffrn_orient_matrix_UB_21 0.1284033000
_diffrn_orient_matrix_UB_22 -0.0310183000
_diffrn_orient_matrix_UB_23 0.0341187000
_diffrn_orient_matrix_UB_31 0.0749304000
_diffrn_orient_matrix_UB_32 0.0117825000
_diffrn_orient_matrix_UB_33 -0.0734670000
_diffrn_radiation_monochromator mirror
_diffrn_radiation_probe x-ray
_diffrn_radiation_type 'Cu K\a'
_diffrn_radiation_wavelength 1.54184
_diffrn_reflns_av_R_equivalents 0.0896
_diffrn_reflns_av_unetI/netI 0.0595
_diffrn_reflns_Laue_measured_fraction_full 0.988
_diffrn_reflns_Laue_measured_fraction_max 0.931
_diffrn_reflns_limit_h_max 11
_diffrn_reflns_limit_h_min -10
_diffrn_reflns_limit_k_max 40
_diffrn_reflns_limit_k_min -39
_diffrn_reflns_limit_l_max 18
_diffrn_reflns_limit_l_min -19
_diffrn_reflns_number 51110
_diffrn_reflns_point_group_measured_fraction_full 0.988
_diffrn_reflns_point_group_measured_fraction_max 0.931
_diffrn_reflns_theta_full 67.684
_diffrn_reflns_theta_max 76.428
_diffrn_reflns_theta_min 2.714
_diffrn_source 'micro-focus sealed X-ray tube'
_diffrn_source_type 'PhotonJet (Cu) X-ray Source'
_exptl_absorpt_coefficient_mu 1.319
_exptl_absorpt_correction_T_max 1.00000
_exptl_absorpt_correction_T_min 0.58901
_exptl_absorpt_correction_type multi-scan
_exptl_absorpt_process_details
;
CrysAlisPro 1.171.43.105a (Rigaku Oxford Diffraction, 2024)
Empirical absorption correction using spherical harmonics,
implemented in SCALE3 ABSPACK scaling algorithm.
;
_exptl_crystal_colour 'clear blue'
_exptl_crystal_colour_lustre clear
_exptl_crystal_colour_primary blue
_exptl_crystal_density_diffrn 1.523
_exptl_crystal_description needle
_exptl_crystal_F_000 2120
_exptl_crystal_size_max 0.26
_exptl_crystal_size_mid 0.1
_exptl_crystal_size_min 0.07
_refine_diff_density_max 0.327
_refine_diff_density_min -0.285
_refine_diff_density_rms 0.059
_refine_ls_extinction_method none
_refine_ls_goodness_of_fit_ref 1.048
_refine_ls_hydrogen_treatment constr
_refine_ls_matrix_type full
_refine_ls_number_parameters 653
_refine_ls_number_reflns 8988
_refine_ls_number_restraints 0
_refine_ls_restrained_S_all 1.048
_refine_ls_R_factor_all 0.0721
_refine_ls_R_factor_gt 0.0479
_refine_ls_shift/su_max 0.000
_refine_ls_shift/su_mean 0.000
_refine_ls_structure_factor_coef Fsqd
_refine_ls_weighting_details 'w=1/[\s^2^(Fo^2^)+(0.0549P)^2^+1.2355P] where P=(Fo^2^+2Fc^2^)/3'
_refine_ls_weighting_scheme calc
_refine_ls_wR_factor_gt 0.1138
_refine_ls_wR_factor_ref 0.1262
_reflns_Friedel_coverage 0.000
_reflns_number_gt 6437
_reflns_number_total 8988
_reflns_threshold_expression 'I > 2\s(I)'
_cod_data_source_file d4dt01560f3.cif
_cod_data_source_block 240125_ral_sk_147_149_100k_sq
_cod_depositor_comments 'Adding full bibliography for 7716380--7716384.cif.'
_cod_database_code 7716384
_shelx_shelxl_version_number 2018/3
_chemical_oxdiff_formula C48H28BF20N3
_chemical_oxdiff_usercomment 'DIETHYL ETHER'
_shelx_space_group_comment
;
The symmetry employed for this shelxl refinement is uniquely defined
by the following loop, which should always be used as a source of
symmetry information in preference to the above space-group names.
They are only intended as comments.
;
_shelx_estimated_absorpt_t_max 0.913
_shelx_estimated_absorpt_t_min 0.725
_olex2_refinement_description
;
1. Fixed Uiso
 At 1.2 times of:
  All C(H) groups, All C(H,H) groups, All N(H) groups
 At 1.5 times of:
  All C(H,H,H) groups
2.a Ternary CH refined with riding coordinates:
 C10(H10)
2.b Secondary CH2 refined with riding coordinates:
 C9(H9A,H9B), C8(H8A,H8B)
2.c Aromatic/amide H refined with riding coordinates:
 N1(H1), C20(H20), C14(H14), C18(H18), C15(H15), C21(H21), C24(H24), C22(H22),
 C16(H16), C17(H17), C23(H23)
2.d Idealised Me refined as rotating group:
 C6(H6A,H6B,H6C), C7(H7A,H7B,H7C), C12(H12A,H12B,H12C), C11(H11A,H11B,H11C)
;
_olex2_submission_special_instructions 'No special instructions were received'
_oxdiff_exptl_absorpt_empirical_details
;
Empirical correction (ABSPACK) includes:
- Absorption correction using spherical harmonics
- Frame scaling
;
_oxdiff_exptl_absorpt_empirical_full_max 1.451
_oxdiff_exptl_absorpt_empirical_full_min 0.641

loop_
_space_group_symop_operation_xyz
'x, y, z'
'-x, y+1/2, -z+1/2'
'-x, -y, -z'
'x, -y-1/2, z-1/2'

loop_
_atom_site_label
_atom_site_type_symbol
_atom_site_fract_x
_atom_site_fract_y
_atom_site_fract_z
_atom_site_U_iso_or_equiv
_atom_site_adp_type
_atom_site_occupancy
_atom_site_site_symmetry_order
_atom_site_calc_flag
_atom_site_refinement_flags_posn
_atom_site_refinement_flags_adp
_atom_site_refinement_flags_occupancy
_atom_site_disorder_assembly
_atom_site_disorder_group
F5 F 0.39862(15) 0.29426(4) 0.30014(8) 0.0264(3) Uani 1 1 d . . . . .
F20 F 0.44221(15) 0.43253(4) 0.21189(9) 0.0279(3) Uani 1 1 d . . . . .
F16 F 0.32075(16) 0.29512(4) 0.12153(9) 0.0292(3) Uani 1 1 d . . . . .
F11 F 0.06438(16) 0.34949(4) 0.05527(8) 0.0286(3) Uani 1 1 d . . . . .
F18 F 0.69652(15) 0.36623(4) 0.02770(9) 0.0304(3) Uani 1 1 d . . . . .
F10 F 0.56067(15) 0.37334(4) 0.33871(8) 0.0290(3) Uani 1 1 d . . . . .
F15 F 0.16160(16) 0.45783(4) 0.25951(9) 0.0297(3) Uani 1 1 d . . . . .
F17 F 0.52829(17) 0.29774(4) 0.03078(9) 0.0309(3) Uani 1 1 d . . . . .
F1 F -0.10218(15) 0.34363(4) 0.18995(9) 0.0298(3) Uani 1 1 d . . . . .
F6 F 0.04203(15) 0.39319(4) 0.33680(9) 0.0306(3) Uani 1 1 d . . . . .
F4 F 0.28555(17) 0.22270(4) 0.33559(9) 0.0318(3) Uani 1 1 d . . . . .
F12 F -0.10655(16) 0.40027(5) -0.05825(8) 0.0330(3) Uani 1 1 d . . . . .
F19 F 0.65270(16) 0.43370(4) 0.12094(9) 0.0332(3) Uani 1 1 d . . . . .
F7 F 0.12279(17) 0.41337(5) 0.50294(9) 0.0364(4) Uani 1 1 d . . . . .
F2 F -0.21080(16) 0.27281(5) 0.22548(10) 0.0357(4) Uani 1 1 d . . . . .
F9 F 0.63481(17) 0.38873(5) 0.50538(9) 0.0372(4) Uani 1 1 d . . . . .
F14 F -0.01572(18) 0.50659(4) 0.14728(10) 0.0381(4) Uani 1 1 d . . . . .
F3 F -0.02119(18) 0.21032(4) 0.29860(10) 0.0377(4) Uani 1 1 d . . . . .
F13 F -0.15573(17) 0.47895(5) -0.01287(9) 0.0372(4) Uani 1 1 d . . . . .
F8 F 0.41961(19) 0.40915(5) 0.59065(9) 0.0399(4) Uani 1 1 d . . . . .
N3 N 0.5075(2) 0.16636(6) 0.25041(12) 0.0251(4) Uani 1 1 d . . . . .
N2 N 0.3764(2) 0.20350(6) 0.08931(12) 0.0250(4) Uani 1 1 d . . . . .
N1 N -0.0145(2) 0.12230(6) 0.16072(14) 0.0308(5) Uani 1 1 d . . . . .
H1 H -0.090913 0.134231 0.124695 0.037 Uiso 1 1 calc R U . . .
C31 C 0.1182(3) 0.40003(7) 0.16497(15) 0.0229(5) Uani 1 1 d . . . . .
C30 C 0.2454(3) 0.29018(7) 0.27893(15) 0.0230(5) Uani 1 1 d . . . . .
C48 C 0.4621(3) 0.39772(7) 0.16937(14) 0.0220(5) Uani 1 1 d . . . . .
C38 C 0.4445(3) 0.38198(7) 0.37550(15) 0.0239(5) Uani 1 1 d . . . . .
C44 C 0.4001(3) 0.33066(7) 0.12571(14) 0.0228(5) Uani 1 1 d . . . . .
C37 C 0.2955(3) 0.38261(7) 0.32747(15) 0.0226(5) Uani 1 1 d . . . . .
C4 C 0.3628(3) 0.15822(7) 0.21111(15) 0.0232(5) Uani 1 1 d . . . . .
C46 C 0.5941(3) 0.36557(8) 0.07595(14) 0.0230(5) Uani 1 1 d . . . . .
C32 C 0.0458(3) 0.38865(7) 0.08147(15) 0.0230(5) Uani 1 1 d . . . . .
C5 C 0.2585(3) 0.13175(7) 0.23115(15) 0.0247(5) Uani 1 1 d . . . . .
C36 C 0.0939(3) 0.44098(8) 0.18236(15) 0.0256(5) Uani 1 1 d . . . . .
C45 C 0.5081(3) 0.33116(7) 0.07748(14) 0.0233(5) Uani 1 1 d . . . . .
C25 C 0.1557(3) 0.32275(7) 0.24018(14) 0.0223(5) Uani 1 1 d . . . . .
C19 C 0.2884(3) 0.10060(7) 0.30132(15) 0.0245(5) Uani 1 1 d . . . . .
C47 C 0.5719(3) 0.39929(7) 0.12286(15) 0.0245(5) Uani 1 1 d . . . . .
C43 C 0.3720(3) 0.36356(7) 0.17445(14) 0.0214(5) Uani 1 1 d . . . . .
C13 C 0.0139(3) 0.19450(8) 0.04815(15) 0.0269(5) Uani 1 1 d . . . . .
C26 C 0.0014(3) 0.31496(7) 0.22518(15) 0.0243(5) Uani 1 1 d . . . . .
C1 C 0.1178(3) 0.14021(7) 0.16837(15) 0.0261(5) Uani 1 1 d . . . . .
C42 C 0.1921(3) 0.39261(7) 0.37529(15) 0.0246(5) Uani 1 1 d . . . . .
C29 C 0.1903(3) 0.25282(7) 0.29896(15) 0.0254(5) Uani 1 1 d . . . . .
C3 C 0.2900(3) 0.18146(7) 0.12999(15) 0.0241(5) Uani 1 1 d . . . . .
C33 C -0.0427(3) 0.41387(8) 0.02195(15) 0.0260(5) Uani 1 1 d . . . . .
C2 C 0.1383(3) 0.17270(7) 0.10880(15) 0.0274(5) Uani 1 1 d . . . . .
C28 C 0.0353(3) 0.24664(7) 0.28128(15) 0.0278(5) Uani 1 1 d . . . . .
C20 C 0.2525(3) 0.10792(8) 0.37991(15) 0.0287(6) Uani 1 1 d . . . . .
H20 H 0.202494 0.132629 0.388643 0.034 Uiso 1 1 calc R U . . .
C35 C 0.0032(3) 0.46736(8) 0.12496(16) 0.0285(5) Uani 1 1 d . . . . .
C41 C 0.2297(3) 0.40222(8) 0.46163(16) 0.0285(5) Uani 1 1 d . . . . .
C9 C 0.5787(3) 0.20195(8) 0.21985(16) 0.0286(6) Uani 1 1 d . . . . .
H9A H 0.690140 0.200311 0.241768 0.034 Uiso 1 1 calc R U . . .
H9B H 0.543175 0.227459 0.242439 0.034 Uiso 1 1 calc R U . . .
C27 C -0.0588(3) 0.27809(8) 0.24421(16) 0.0271(5) Uani 1 1 d . . . . .
C39 C 0.4869(3) 0.39022(8) 0.46258(15) 0.0277(5) Uani 1 1 d . . . . .
C6 C 0.3199(3) 0.21584(8) -0.00051(15) 0.0293(6) Uani 1 1 d . . . . .
H6A H 0.256590 0.193868 -0.032169 0.044 Uiso 1 1 calc R U . . .
H6B H 0.405821 0.220952 -0.026354 0.044 Uiso 1 1 calc R U . . .
H6C H 0.259465 0.240956 -0.003155 0.044 Uiso 1 1 calc R U . . .
C14 C 0.0001(3) 0.23703(8) 0.05631(16) 0.0296(6) Uani 1 1 d . . . . .
H14 H 0.072826 0.251288 0.098890 0.035 Uiso 1 1 calc R U . . .
C7 C 0.5734(3) 0.15358(8) 0.33955(15) 0.0304(6) Uani 1 1 d . . . . .
H7A H 0.517130 0.166456 0.377807 0.046 Uiso 1 1 calc R U . . .
H7B H 0.679882 0.162137 0.356345 0.046 Uiso 1 1 calc R U . . .
H7C H 0.567136 0.123640 0.343891 0.046 Uiso 1 1 calc R U . . .
C40 C 0.3793(3) 0.40077(8) 0.50574(15) 0.0303(6) Uani 1 1 d . . . . .
C34 C -0.0664(3) 0.45380(8) 0.04374(16) 0.0285(6) Uani 1 1 d . . . . .
C18 C -0.0930(3) 0.17438(8) -0.01611(17) 0.0331(6) Uani 1 1 d . . . . .
H18 H -0.085476 0.145575 -0.023685 0.040 Uiso 1 1 calc R U . . .
C15 C -0.1169(3) 0.25881(8) 0.00391(17) 0.0334(6) Uani 1 1 d . . . . .
H15 H -0.124914 0.287630 0.010956 0.040 Uiso 1 1 calc R U . . .
C21 C 0.2897(3) 0.07914(9) 0.44538(16) 0.0350(6) Uani 1 1 d . . . . .
H21 H 0.264246 0.084241 0.498686 0.042 Uiso 1 1 calc R U . . .
C8 C 0.5405(3) 0.20344(8) 0.12329(16) 0.0291(6) Uani 1 1 d . . . . .
H8A H 0.584583 0.228526 0.104072 0.035 Uiso 1 1 calc R U . . .
H8B H 0.585150 0.179320 0.100763 0.035 Uiso 1 1 calc R U . . .
C24 C 0.3609(3) 0.06432(8) 0.29085(17) 0.0329(6) Uani 1 1 d . . . . .
H24 H 0.385539 0.058870 0.237474 0.040 Uiso 1 1 calc R U . . .
C10 C -0.0539(3) 0.08523(8) 0.20349(17) 0.0315(6) Uani 1 1 d . . . . .
H10 H 0.026953 0.079959 0.256826 0.038 Uiso 1 1 calc R U . . .
C22 C 0.3631(3) 0.04318(9) 0.43411(18) 0.0370(6) Uani 1 1 d . . . . .
H22 H 0.389016 0.023774 0.479552 0.044 Uiso 1 1 calc R U . . .
C16 C -0.2229(3) 0.23818(8) -0.05925(17) 0.0354(6) Uani 1 1 d . . . . .
H16 H -0.303690 0.252914 -0.095490 0.042 Uiso 1 1 calc R U . . .
C17 C -0.2107(3) 0.19646(8) -0.06919(17) 0.0368(7) Uani 1 1 d . . . . .
H17 H -0.282998 0.182540 -0.112578 0.044 Uiso 1 1 calc R U . . .
C23 C 0.3986(3) 0.03564(9) 0.35673(19) 0.0397(7) Uani 1 1 d . . . . .
H23 H 0.448719 0.010907 0.348316 0.048 Uiso 1 1 calc R U . . .
B1 B 0.2355(3) 0.36741(8) 0.22644(17) 0.0230(6) Uani 1 1 d . . . . .
C12 C -0.2024(3) 0.09274(11) 0.2278(2) 0.0476(8) Uani 1 1 d . . . . .
H12A H -0.192424 0.116610 0.266003 0.071 Uiso 1 1 calc R U . . .
H12B H -0.229184 0.068509 0.257385 0.071 Uiso 1 1 calc R U . . .
H12C H -0.282143 0.097967 0.175741 0.071 Uiso 1 1 calc R U . . .
C11 C -0.0632(5) 0.04906(9) 0.1436(2) 0.0621(10) Uani 1 1 d . . . . .
H11A H -0.140119 0.054421 0.090445 0.093 Uiso 1 1 calc R U . . .
H11B H -0.090915 0.024369 0.171382 0.093 Uiso 1 1 calc R U . . .
H11C H 0.035546 0.044872 0.130070 0.093 Uiso 1 1 calc R U . . .

loop_
_atom_site_aniso_label
_atom_site_aniso_U_11
_atom_site_aniso_U_22
_atom_site_aniso_U_33
_atom_site_aniso_U_23
_atom_site_aniso_U_13
_atom_site_aniso_U_12
F5 0.0216(7) 0.0301(7) 0.0264(7) 0.0005(6) 0.0035(5) 0.0013(6)
F20 0.0300(7) 0.0244(7) 0.0304(7) -0.0048(6) 0.0090(6) -0.0035(6)
F16 0.0371(8) 0.0249(7) 0.0287(7) -0.0048(6) 0.0138(6) -0.0079(6)
F11 0.0329(8) 0.0276(7) 0.0240(7) -0.0020(6) 0.0037(6) -0.0036(6)
F18 0.0269(7) 0.0414(9) 0.0255(7) -0.0031(6) 0.0116(6) -0.0052(6)
F10 0.0240(7) 0.0382(8) 0.0239(7) -0.0012(6) 0.0042(6) 0.0046(6)
F15 0.0330(8) 0.0270(7) 0.0273(7) -0.0044(6) 0.0033(6) 0.0017(6)
F17 0.0393(8) 0.0282(8) 0.0292(8) -0.0064(6) 0.0161(6) -0.0018(6)
F1 0.0222(7) 0.0325(8) 0.0335(8) 0.0068(6) 0.0038(6) -0.0007(6)
F6 0.0242(7) 0.0404(8) 0.0281(7) -0.0014(6) 0.0083(6) 0.0005(6)
F4 0.0397(8) 0.0236(7) 0.0313(8) 0.0040(6) 0.0070(7) 0.0040(6)
F12 0.0305(7) 0.0452(9) 0.0205(7) 0.0027(6) 0.0008(6) -0.0050(7)
F19 0.0337(8) 0.0312(8) 0.0374(8) -0.0036(6) 0.0137(7) -0.0121(6)
F7 0.0405(9) 0.0444(9) 0.0293(8) -0.0065(7) 0.0184(7) -0.0011(7)
F2 0.0253(7) 0.0393(8) 0.0408(9) 0.0027(7) 0.0044(6) -0.0094(6)
F9 0.0313(8) 0.0504(9) 0.0248(8) -0.0024(7) -0.0034(6) 0.0001(7)
F14 0.0444(9) 0.0281(8) 0.0417(9) 0.0022(7) 0.0104(7) 0.0091(7)
F3 0.0432(9) 0.0264(8) 0.0438(9) 0.0049(7) 0.0108(7) -0.0092(7)
F13 0.0341(8) 0.0427(9) 0.0336(8) 0.0146(7) 0.0055(6) 0.0087(7)
F8 0.0498(9) 0.0500(10) 0.0191(7) -0.0065(7) 0.0067(7) -0.0060(8)
N3 0.0252(10) 0.0270(10) 0.0218(10) 0.0019(8) 0.0030(8) -0.0043(8)
N2 0.0268(10) 0.0282(11) 0.0187(10) 0.0024(8) 0.0026(8) -0.0034(8)
N1 0.0253(11) 0.0329(12) 0.0321(12) 0.0055(9) 0.0028(9) -0.0006(9)
C31 0.0201(11) 0.0279(13) 0.0208(12) 0.0018(10) 0.0051(9) -0.0037(9)
C30 0.0248(12) 0.0283(13) 0.0169(11) -0.0047(9) 0.0068(9) -0.0015(10)
C48 0.0243(11) 0.0235(12) 0.0178(11) -0.0028(9) 0.0041(9) 0.0003(9)
C38 0.0266(12) 0.0233(12) 0.0224(12) 0.0007(9) 0.0072(10) 0.0006(10)
C44 0.0273(12) 0.0226(12) 0.0184(11) -0.0005(9) 0.0053(9) -0.0035(10)
C37 0.0254(12) 0.0209(12) 0.0217(12) 0.0011(9) 0.0063(10) -0.0002(9)
C4 0.0269(12) 0.0223(12) 0.0204(11) -0.0016(9) 0.0055(9) 0.0011(10)
C46 0.0198(11) 0.0357(14) 0.0147(11) 0.0006(10) 0.0067(9) -0.0016(10)
C32 0.0216(11) 0.0237(12) 0.0240(12) 0.0027(10) 0.0055(9) -0.0042(9)
C5 0.0273(12) 0.0257(12) 0.0207(12) -0.0009(10) 0.0047(10) -0.0009(10)
C36 0.0245(12) 0.0301(13) 0.0230(12) 0.0008(10) 0.0076(10) -0.0032(10)
C45 0.0274(12) 0.0256(12) 0.0172(11) -0.0013(9) 0.0056(9) 0.0001(10)
C25 0.0255(12) 0.0262(12) 0.0158(11) -0.0013(9) 0.0060(9) -0.0010(10)
C19 0.0258(12) 0.0258(12) 0.0221(12) 0.0004(10) 0.0059(10) -0.0043(10)
C47 0.0229(11) 0.0258(12) 0.0240(12) 0.0006(10) 0.0039(10) -0.0045(10)
C43 0.0228(11) 0.0234(12) 0.0159(11) 0.0017(9) 0.0004(9) -0.0009(9)
C13 0.0285(12) 0.0292(13) 0.0214(12) 0.0026(10) 0.0030(10) -0.0027(10)
C26 0.0260(12) 0.0268(12) 0.0192(12) 0.0008(10) 0.0038(9) -0.0003(10)
C1 0.0274(12) 0.0257(12) 0.0247(12) -0.0020(10) 0.0049(10) -0.0010(10)
C42 0.0245(12) 0.0263(12) 0.0229(12) -0.0009(10) 0.0056(10) -0.0016(10)
C29 0.0311(13) 0.0225(12) 0.0223(12) 0.0008(10) 0.0054(10) 0.0029(10)
C3 0.0274(12) 0.0240(12) 0.0196(11) -0.0018(10) 0.0029(9) -0.0027(10)
C33 0.0226(12) 0.0358(14) 0.0191(12) 0.0025(10) 0.0041(9) -0.0048(10)
C2 0.0311(13) 0.0274(13) 0.0230(12) 0.0012(10) 0.0047(10) -0.0026(10)
C28 0.0368(14) 0.0227(12) 0.0244(12) -0.0018(10) 0.0083(10) -0.0080(10)
C20 0.0236(12) 0.0370(14) 0.0259(13) -0.0028(11) 0.0066(10) -0.0017(11)
C35 0.0287(13) 0.0243(13) 0.0343(14) 0.0035(11) 0.0111(11) 0.0029(10)
C41 0.0351(14) 0.0277(13) 0.0276(13) -0.0020(10) 0.0171(11) 0.0014(11)
C9 0.0269(12) 0.0296(13) 0.0268(13) 0.0020(10) 0.0015(10) -0.0063(10)
C27 0.0234(12) 0.0312(13) 0.0263(13) -0.0008(10) 0.0048(10) -0.0071(10)
C39 0.0269(12) 0.0294(13) 0.0240(12) -0.0001(10) 0.0004(10) -0.0022(10)
C6 0.0364(14) 0.0309(13) 0.0193(12) 0.0020(10) 0.0038(10) -0.0024(11)
C14 0.0323(13) 0.0314(14) 0.0228(12) 0.0010(10) 0.0022(10) -0.0066(11)
C7 0.0317(13) 0.0353(14) 0.0217(13) 0.0015(11) 0.0017(10) 0.0005(11)
C40 0.0403(14) 0.0354(14) 0.0149(12) -0.0025(10) 0.0058(10) -0.0037(12)
C34 0.0223(12) 0.0335(14) 0.0286(13) 0.0115(11) 0.0041(10) 0.0006(10)
C18 0.0364(14) 0.0279(14) 0.0314(14) -0.0001(11) 0.0012(11) -0.0046(11)
C15 0.0370(14) 0.0285(14) 0.0330(14) 0.0016(11) 0.0051(11) 0.0010(11)
C21 0.0259(13) 0.0585(18) 0.0207(13) 0.0074(12) 0.0058(10) -0.0047(13)
C8 0.0276(12) 0.0290(13) 0.0294(13) 0.0039(11) 0.0039(10) -0.0048(10)
C24 0.0415(15) 0.0319(14) 0.0270(13) 0.0037(11) 0.0115(12) 0.0016(12)
C10 0.0301(13) 0.0343(14) 0.0302(14) 0.0074(11) 0.0078(11) -0.0048(11)
C22 0.0328(14) 0.0427(16) 0.0339(15) 0.0154(12) 0.0048(12) -0.0022(12)
C16 0.0350(14) 0.0344(15) 0.0315(14) 0.0080(12) -0.0025(11) -0.0006(12)
C17 0.0343(14) 0.0374(15) 0.0312(14) 0.0031(12) -0.0072(11) -0.0059(12)
C23 0.0482(17) 0.0298(14) 0.0428(17) 0.0070(12) 0.0146(14) 0.0043(13)
B1 0.0209(13) 0.0245(14) 0.0227(13) -0.0002(11) 0.0034(11) -0.0021(11)
C12 0.0388(16) 0.068(2) 0.0399(17) 0.0146(15) 0.0166(14) 0.0018(15)
C11 0.102(3) 0.0319(17) 0.063(2) 0.0044(15) 0.041(2) -0.0082(18)

loop_
_atom_type_symbol
_atom_type_description
_atom_type_scat_dispersion_real
_atom_type_scat_dispersion_imag
_atom_type_scat_source
C C 0.0181 0.0091 'International Tables Vol C Tables 4.2.6.8 and 6.1.1.4'
H H 0.0000 0.0000 'International Tables Vol C Tables 4.2.6.8 and 6.1.1.4'
B B 0.0090 0.0039 'International Tables Vol C Tables 4.2.6.8 and 6.1.1.4'
N N 0.0311 0.0180 'International Tables Vol C Tables 4.2.6.8 and 6.1.1.4'
F F 0.0727 0.0534 'International Tables Vol C Tables 4.2.6.8 and 6.1.1.4'
O O 0.0492 0.0322 'International Tables Vol C Tables 4.2.6.8 and 6.1.1.4'

loop_
_exptl_crystal_face_index_h
_exptl_crystal_face_index_k
_exptl_crystal_face_index_l
_exptl_crystal_face_perp_dist
5 -12 0 0.0190
3 7 -9 0.1011
-3 -8 9 0.1065
-5 -12 0 0.0258
-3 -4 10 0.1128
-5 11 -1 0.0824
0 21 0 0.0406
3 17 1 0.0283

loop_
_geom_angle_atom_site_label_1
_geom_angle_atom_site_label_2
_geom_angle_atom_site_label_3
_geom_angle
_geom_angle_site_symmetry_1
_geom_angle_site_symmetry_3
_geom_angle_publ_flag
C4 N3 C9 117.37(19) . . ?
C4 N3 C7 121.8(2) . . ?
C9 N3 C7 115.95(19) . . ?
C3 N2 C6 121.0(2) . . ?
C3 N2 C8 118.77(19) . . ?
C8 N2 C6 117.1(2) . . ?
C1 N1 H1 115.2 . . ?
C1 N1 C10 129.6(2) . . ?
C10 N1 H1 115.2 . . ?
C32 C31 B1 119.4(2) . . ?
C36 C31 C32 112.7(2) . . ?
C36 C31 B1 127.4(2) . . ?
F5 C30 C25 119.6(2) . . ?
F5 C30 C29 115.7(2) . . ?
C29 C30 C25 124.7(2) . . ?
F20 C48 C47 116.1(2) . . ?
F20 C48 C43 119.2(2) . . ?
C47 C48 C43 124.8(2) . . ?
F10 C38 C37 121.3(2) . . ?
F10 C38 C39 114.8(2) . . ?
C39 C38 C37 123.9(2) . . ?
F16 C44 C45 114.9(2) . . ?
F16 C44 C43 121.4(2) . . ?
C45 C44 C43 123.7(2) . . ?
C38 C37 B1 126.1(2) . . ?
C42 C37 C38 113.4(2) . . ?
C42 C37 B1 120.1(2) . . ?
N3 C4 C5 131.8(2) . . ?
N3 C4 C3 118.9(2) . . ?
C5 C4 C3 109.2(2) . . ?
F18 C46 C45 119.9(2) . . ?
F18 C46 C47 120.9(2) . . ?
C45 C46 C47 119.1(2) . . ?
F11 C32 C31 118.6(2) . . ?
F11 C32 C33 116.3(2) . . ?
C33 C32 C31 125.1(2) . . ?
C4 C5 C19 126.2(2) . . ?
C4 C5 C1 105.1(2) . . ?
C1 C5 C19 128.6(2) . . ?
F15 C36 C31 120.7(2) . . ?
F15 C36 C35 115.1(2) . . ?
C35 C36 C31 124.2(2) . . ?
F17 C45 C44 120.3(2) . . ?
F17 C45 C46 119.6(2) . . ?
C46 C45 C44 120.1(2) . . ?
C30 C25 B1 119.9(2) . . ?
C26 C25 C30 113.5(2) . . ?
C26 C25 B1 126.2(2) . . ?
C20 C19 C5 121.7(2) . . ?
C24 C19 C5 119.8(2) . . ?
C24 C19 C20 118.4(2) . . ?
F19 C47 C48 120.8(2) . . ?
F19 C47 C46 120.2(2) . . ?
C46 C47 C48 119.0(2) . . ?
C48 C43 B1 119.3(2) . . ?
C44 C43 C48 113.2(2) . . ?
C44 C43 B1 127.1(2) . . ?
C14 C13 C2 118.9(2) . . ?
C18 C13 C2 123.0(2) . . ?
C18 C13 C14 118.1(2) . . ?
F1 C26 C25 121.4(2) . . ?
F1 C26 C27 114.9(2) . . ?
C27 C26 C25 123.8(2) . . ?
N1 C1 C5 127.9(2) . . ?
N1 C1 C2 120.9(2) . . ?
C5 C1 C2 111.2(2) . . ?
F6 C42 C37 119.5(2) . . ?
F6 C42 C41 115.8(2) . . ?
C41 C42 C37 124.7(2) . . ?
F4 C29 C30 120.8(2) . . ?
F4 C29 C28 120.0(2) . . ?
C30 C29 C28 119.2(2) . . ?
N2 C3 C4 119.9(2) . . ?
N2 C3 C2 131.4(2) . . ?
C2 C3 C4 108.5(2) . . ?
F12 C33 C32 121.0(2) . . ?
F12 C33 C34 119.5(2) . . ?
C32 C33 C34 119.5(2) . . ?
C1 C2 C13 125.2(2) . . ?
C3 C2 C13 128.9(2) . . ?
C3 C2 C1 105.4(2) . . ?
F3 C28 C29 120.4(2) . . ?
F3 C28 C27 121.1(2) . . ?
C27 C28 C29 118.5(2) . . ?
C19 C20 H20 120.0 . . ?
C21 C20 C19 120.0(2) . . ?
C21 C20 H20 120.0 . . ?
F14 C35 C36 120.5(2) . . ?
F14 C35 C34 119.7(2) . . ?
C34 C35 C36 119.8(2) . . ?
F7 C41 C42 121.1(2) . . ?
F7 C41 C40 119.7(2) . . ?
C40 C41 C42 119.1(2) . . ?
N3 C9 H9A 109.5 . . ?
N3 C9 H9B 109.5 . . ?
N3 C9 C8 110.89(19) . . ?
H9A C9 H9B 108.0 . . ?
C8 C9 H9A 109.5 . . ?
C8 C9 H9B 109.5 . . ?
F2 C27 C26 119.8(2) . . ?
F2 C27 C28 119.9(2) . . ?
C28 C27 C26 120.3(2) . . ?
F9 C39 C38 120.6(2) . . ?
F9 C39 C40 119.6(2) . . ?
C40 C39 C38 119.8(2) . . ?
N2 C6 H6A 109.5 . . ?
N2 C6 H6B 109.5 . . ?
N2 C6 H6C 109.5 . . ?
H6A C6 H6B 109.5 . . ?
H6A C6 H6C 109.5 . . ?
H6B C6 H6C 109.5 . . ?
C13 C14 H14 119.2 . . ?
C15 C14 C13 121.6(2) . . ?
C15 C14 H14 119.2 . . ?
N3 C7 H7A 109.5 . . ?
N3 C7 H7B 109.5 . . ?
N3 C7 H7C 109.5 . . ?
H7A C7 H7B 109.5 . . ?
H7A C7 H7C 109.5 . . ?
H7B C7 H7C 109.5 . . ?
F8 C40 C41 120.6(2) . . ?
F8 C40 C39 120.3(2) . . ?
C39 C40 C41 119.1(2) . . ?
F13 C34 C33 120.7(2) . . ?
F13 C34 C35 120.7(2) . . ?
C33 C34 C35 118.6(2) . . ?
C13 C18 H18 119.9 . . ?
C17 C18 C13 120.2(2) . . ?
C17 C18 H18 119.9 . . ?
C14 C15 H15 120.3 . . ?
C14 C15 C16 119.5(2) . . ?
C16 C15 H15 120.3 . . ?
C20 C21 H21 119.6 . . ?
C22 C21 C20 120.9(2) . . ?
C22 C21 H21 119.6 . . ?
N2 C8 C9 110.4(2) . . ?
N2 C8 H8A 109.6 . . ?
N2 C8 H8B 109.6 . . ?
C9 C8 H8A 109.6 . . ?
C9 C8 H8B 109.6 . . ?
H8A C8 H8B 108.1 . . ?
C19 C24 H24 119.3 . . ?
C19 C24 C23 121.4(3) . . ?
C23 C24 H24 119.3 . . ?
N1 C10 H10 109.1 . . ?
N1 C10 C12 108.5(2) . . ?
N1 C10 C11 109.1(2) . . ?
C12 C10 H10 109.1 . . ?
C11 C10 H10 109.1 . . ?
C11 C10 C12 111.8(3) . . ?
C21 C22 H22 120.2 . . ?
C23 C22 C21 119.6(2) . . ?
C23 C22 H22 120.2 . . ?
C15 C16 H16 120.0 . . ?
C17 C16 C15 120.0(2) . . ?
C17 C16 H16 120.0 . . ?
C18 C17 H17 119.7 . . ?
C16 C17 C18 120.6(2) . . ?
C16 C17 H17 119.7 . . ?
C24 C23 H23 120.1 . . ?
C22 C23 C24 119.7(3) . . ?
C22 C23 H23 120.1 . . ?
C31 B1 C37 113.9(2) . . ?
C31 B1 C25 113.67(19) . . ?
C37 B1 C25 100.65(18) . . ?
C43 B1 C31 101.70(19) . . ?
C43 B1 C37 113.73(19) . . ?
C43 B1 C25 113.7(2) . . ?
C10 C12 H12A 109.5 . . ?
C10 C12 H12B 109.5 . . ?
C10 C12 H12C 109.5 . . ?
H12A C12 H12B 109.5 . . ?
H12A C12 H12C 109.5 . . ?
H12B C12 H12C 109.5 . . ?
C10 C11 H11A 109.5 . . ?
C10 C11 H11B 109.5 . . ?
C10 C11 H11C 109.5 . . ?
H11A C11 H11B 109.5 . . ?
H11A C11 H11C 109.5 . . ?
H11B C11 H11C 109.5 . . ?

loop_
_geom_bond_atom_site_label_1
_geom_bond_atom_site_label_2
_geom_bond_distance
_geom_bond_site_symmetry_2
_geom_bond_publ_flag
F5 C30 1.358(3) . ?
F20 C48 1.356(3) . ?
F16 C44 1.356(3) . ?
F11 C32 1.365(3) . ?
F18 C46 1.342(3) . ?
F10 C38 1.354(3) . ?
F15 C36 1.358(3) . ?
F17 C45 1.357(3) . ?
F1 C26 1.349(3) . ?
F6 C42 1.355(3) . ?
F4 C29 1.346(3) . ?
F12 C33 1.352(3) . ?
F19 C47 1.343(3) . ?
F7 C41 1.348(3) . ?
F2 C27 1.352(3) . ?
F9 C39 1.355(3) . ?
F14 C35 1.348(3) . ?
F3 C28 1.344(3) . ?
F13 C34 1.342(3) . ?
F8 C40 1.349(3) . ?
N3 C4 1.341(3) . ?
N3 C9 1.466(3) . ?
N3 C7 1.470(3) . ?
N2 C3 1.340(3) . ?
N2 C6 1.464(3) . ?
N2 C8 1.460(3) . ?
N1 H1 0.8800 . ?
N1 C1 1.315(3) . ?
N1 C10 1.473(3) . ?
C31 C32 1.393(3) . ?
C31 C36 1.390(3) . ?
C31 B1 1.653(3) . ?
C30 C25 1.390(3) . ?
C30 C29 1.381(3) . ?
C48 C47 1.380(3) . ?
C48 C43 1.394(3) . ?
C38 C37 1.388(3) . ?
C38 C39 1.382(3) . ?
C44 C45 1.384(3) . ?
C44 C43 1.384(3) . ?
C37 C42 1.384(3) . ?
C37 B1 1.655(3) . ?
C4 C5 1.374(3) . ?
C4 C3 1.513(3) . ?
C46 C45 1.369(3) . ?
C46 C47 1.372(3) . ?
C32 C33 1.365(3) . ?
C5 C19 1.490(3) . ?
C5 C1 1.451(3) . ?
C36 C35 1.378(3) . ?
C25 C26 1.387(3) . ?
C25 B1 1.662(4) . ?
C19 C20 1.393(3) . ?
C19 C24 1.382(4) . ?
C43 B1 1.653(4) . ?
C13 C2 1.484(3) . ?
C13 C14 1.399(4) . ?
C13 C18 1.398(3) . ?
C26 C27 1.382(3) . ?
C1 C2 1.465(3) . ?
C42 C41 1.379(3) . ?
C29 C28 1.382(4) . ?
C3 C2 1.368(3) . ?
C33 C34 1.376(4) . ?
C28 C27 1.374(4) . ?
C20 H20 0.9500 . ?
C20 C21 1.387(4) . ?
C35 C34 1.377(4) . ?
C41 C40 1.374(4) . ?
C9 H9A 0.9900 . ?
C9 H9B 0.9900 . ?
C9 C8 1.503(4) . ?
C39 C40 1.368(4) . ?
C6 H6A 0.9800 . ?
C6 H6B 0.9800 . ?
C6 H6C 0.9800 . ?
C14 H14 0.9500 . ?
C14 C15 1.382(4) . ?
C7 H7A 0.9800 . ?
C7 H7B 0.9800 . ?
C7 H7C 0.9800 . ?
C18 H18 0.9500 . ?
C18 C17 1.396(4) . ?
C15 H15 0.9500 . ?
C15 C16 1.392(4) . ?
C21 H21 0.9500 . ?
C21 C22 1.380(4) . ?
C8 H8A 0.9900 . ?
C8 H8B 0.9900 . ?
C24 H24 0.9500 . ?
C24 C23 1.389(4) . ?
C10 H10 1.0000 . ?
C10 C12 1.509(4) . ?
C10 C11 1.508(4) . ?
C22 H22 0.9500 . ?
C22 C23 1.374(4) . ?
C16 H16 0.9500 . ?
C16 C17 1.375(4) . ?
C17 H17 0.9500 . ?
C23 H23 0.9500 . ?
C12 H12A 0.9800 . ?
C12 H12B 0.9800 . ?
C12 H12C 0.9800 . ?
C11 H11A 0.9800 . ?
C11 H11B 0.9800 . ?
C11 H11C 0.9800 . ?

loop_
_geom_torsion_atom_site_label_1
_geom_torsion_atom_site_label_2
_geom_torsion_atom_site_label_3
_geom_torsion_atom_site_label_4
_geom_torsion
_geom_torsion_site_symmetry_1
_geom_torsion_site_symmetry_2
_geom_torsion_site_symmetry_3
_geom_torsion_site_symmetry_4
_geom_torsion_publ_flag
F5 C30 C25 C26 -177.6(2) . . . . ?
F5 C30 C25 B1 -4.3(3) . . . . ?
F5 C30 C29 F4 -1.3(3) . . . . ?
F5 C30 C29 C28 178.5(2) . . . . ?
F20 C48 C47 F19 0.0(3) . . . . ?
F20 C48 C47 C46 -177.8(2) . . . . ?
F20 C48 C43 C44 177.83(19) . . . . ?
F20 C48 C43 B1 4.2(3) . . . . ?
F16 C44 C45 F17 -0.1(3) . . . . ?
F16 C44 C45 C46 179.3(2) . . . . ?
F16 C44 C43 C48 -178.61(19) . . . . ?
F16 C44 C43 B1 -5.6(3) . . . . ?
F11 C32 C33 F12 -0.4(3) . . . . ?
F11 C32 C33 C34 -179.9(2) . . . . ?
F18 C46 C45 F17 0.7(3) . . . . ?
F18 C46 C45 C44 -178.6(2) . . . . ?
F18 C46 C47 F19 0.2(3) . . . . ?
F18 C46 C47 C48 177.9(2) . . . . ?
F10 C38 C37 C42 -179.1(2) . . . . ?
F10 C38 C37 B1 8.8(4) . . . . ?
F10 C38 C39 F9 -1.0(3) . . . . ?
F10 C38 C39 C40 177.7(2) . . . . ?
F15 C36 C35 F14 -1.2(3) . . . . ?
F15 C36 C35 C34 177.7(2) . . . . ?
F1 C26 C27 F2 1.4(3) . . . . ?
F1 C26 C27 C28 -179.2(2) . . . . ?
F6 C42 C41 F7 -3.1(3) . . . . ?
F6 C42 C41 C40 177.6(2) . . . . ?
F4 C29 C28 F3 -1.6(4) . . . . ?
F4 C29 C28 C27 179.7(2) . . . . ?
F12 C33 C34 F13 2.0(4) . . . . ?
F12 C33 C34 C35 -178.2(2) . . . . ?
F7 C41 C40 F8 2.1(4) . . . . ?
F7 C41 C40 C39 -178.7(2) . . . . ?
F9 C39 C40 F8 -0.8(4) . . . . ?
F9 C39 C40 C41 179.9(2) . . . . ?
F14 C35 C34 F13 -1.5(4) . . . . ?
F14 C35 C34 C33 178.6(2) . . . . ?
F3 C28 C27 F2 0.7(4) . . . . ?
F3 C28 C27 C26 -178.6(2) . . . . ?
N3 C4 C5 C19 -7.2(4) . . . . ?
N3 C4 C5 C1 174.3(3) . . . . ?
N3 C4 C3 N2 13.0(3) . . . . ?
N3 C4 C3 C2 -171.2(2) . . . . ?
N3 C9 C8 N2 55.9(3) . . . . ?
N2 C3 C2 C13 -20.4(5) . . . . ?
N2 C3 C2 C1 167.8(2) . . . . ?
N1 C1 C2 C13 13.3(4) . . . . ?
N1 C1 C2 C3 -174.5(2) . . . . ?
C31 C32 C33 F12 178.9(2) . . . . ?
C31 C32 C33 C34 -0.7(4) . . . . ?
C31 C36 C35 F14 179.3(2) . . . . ?
C31 C36 C35 C34 -1.9(4) . . . . ?
C30 C25 C26 F1 178.3(2) . . . . ?
C30 C25 C26 C27 -1.9(3) . . . . ?
C30 C25 B1 C31 170.0(2) . . . . ?
C30 C25 B1 C37 -67.7(3) . . . . ?
C30 C25 B1 C43 54.3(3) . . . . ?
C30 C29 C28 F3 178.7(2) . . . . ?
C30 C29 C28 C27 0.0(4) . . . . ?
C48 C43 B1 C31 66.4(2) . . . . ?
C48 C43 B1 C37 -56.6(3) . . . . ?
C48 C43 B1 C25 -171.02(19) . . . . ?
C38 C37 C42 F6 -178.1(2) . . . . ?
C38 C37 C42 C41 1.7(4) . . . . ?
C38 C37 B1 C31 -133.2(2) . . . . ?
C38 C37 B1 C25 104.8(3) . . . . ?
C38 C37 B1 C43 -17.2(3) . . . . ?
C38 C39 C40 F8 -179.6(2) . . . . ?
C38 C39 C40 C41 1.2(4) . . . . ?
C44 C43 B1 C31 -106.2(2) . . . . ?
C44 C43 B1 C37 130.8(2) . . . . ?
C44 C43 B1 C25 16.4(3) . . . . ?
C37 C38 C39 F9 179.5(2) . . . . ?
C37 C38 C39 C40 -1.7(4) . . . . ?
C37 C42 C41 F7 177.1(2) . . . . ?
C37 C42 C41 C40 -2.2(4) . . . . ?
C4 N3 C9 C8 -43.6(3) . . . . ?
C4 C5 C19 C20 99.7(3) . . . . ?
C4 C5 C19 C24 -76.7(3) . . . . ?
C4 C5 C1 N1 179.3(2) . . . . ?
C4 C5 C1 C2 0.1(3) . . . . ?
C4 C3 C2 C13 164.5(2) . . . . ?
C4 C3 C2 C1 -7.3(3) . . . . ?
C32 C31 C36 F15 -177.0(2) . . . . ?
C32 C31 C36 C35 2.5(3) . . . . ?
C32 C31 B1 C37 -172.5(2) . . . . ?
C32 C31 B1 C25 -57.9(3) . . . . ?
C32 C31 B1 C43 64.7(3) . . . . ?
C32 C33 C34 F13 -178.4(2) . . . . ?
C32 C33 C34 C35 1.4(4) . . . . ?
C5 C4 C3 N2 -167.9(2) . . . . ?
C5 C4 C3 C2 7.9(3) . . . . ?
C5 C19 C20 C21 -176.4(2) . . . . ?
C5 C19 C24 C23 176.2(2) . . . . ?
C5 C1 C2 C13 -167.4(2) . . . . ?
C5 C1 C2 C3 4.8(3) . . . . ?
C36 C31 C32 F11 178.0(2) . . . . ?
C36 C31 C32 C33 -1.2(3) . . . . ?
C36 C31 B1 C37 16.1(3) . . . . ?
C36 C31 B1 C25 130.6(2) . . . . ?
C36 C31 B1 C43 -106.7(3) . . . . ?
C36 C35 C34 F13 179.6(2) . . . . ?
C36 C35 C34 C33 -0.2(4) . . . . ?
C45 C44 C43 C48 0.8(3) . . . . ?
C45 C44 C43 B1 173.8(2) . . . . ?
C45 C46 C47 F19 -178.6(2) . . . . ?
C45 C46 C47 C48 -0.8(3) . . . . ?
C25 C30 C29 F4 179.2(2) . . . . ?
C25 C30 C29 C28 -1.1(4) . . . . ?
C25 C26 C27 F2 -178.4(2) . . . . ?
C25 C26 C27 C28 1.0(4) . . . . ?
C19 C5 C1 N1 0.8(4) . . . . ?
C19 C5 C1 C2 -178.4(2) . . . . ?
C19 C20 C21 C22 0.4(4) . . . . ?
C19 C24 C23 C22 0.2(4) . . . . ?
C47 C48 C43 C44 -1.6(3) . . . . ?
C47 C48 C43 B1 -175.1(2) . . . . ?
C47 C46 C45 F17 179.5(2) . . . . ?
C47 C46 C45 C44 0.1(3) . . . . ?
C43 C48 C47 F19 179.4(2) . . . . ?
C43 C48 C47 C46 1.6(4) . . . . ?
C43 C44 C45 F17 -179.5(2) . . . . ?
C43 C44 C45 C46 -0.1(4) . . . . ?
C13 C14 C15 C16 -0.7(4) . . . . ?
C13 C18 C17 C16 0.2(4) . . . . ?
C26 C25 B1 C31 -17.7(3) . . . . ?
C26 C25 B1 C37 104.6(2) . . . . ?
C26 C25 B1 C43 -133.4(2) . . . . ?
C1 N1 C10 C12 139.3(3) . . . . ?
C1 N1 C10 C11 -98.6(3) . . . . ?
C1 C5 C19 C20 -82.2(3) . . . . ?
C1 C5 C19 C24 101.4(3) . . . . ?
C42 C37 B1 C31 55.2(3) . . . . ?
C42 C37 B1 C25 -66.8(3) . . . . ?
C42 C37 B1 C43 171.2(2) . . . . ?
C42 C41 C40 F8 -178.6(2) . . . . ?
C42 C41 C40 C39 0.6(4) . . . . ?
C29 C30 C25 C26 2.0(3) . . . . ?
C29 C30 C25 B1 175.2(2) . . . . ?
C29 C28 C27 F2 179.4(2) . . . . ?
C29 C28 C27 C26 0.1(4) . . . . ?
C3 N2 C8 C9 -35.8(3) . . . . ?
C3 C4 C5 C19 174.0(2) . . . . ?
C3 C4 C5 C1 -4.5(3) . . . . ?
C2 C13 C14 C15 -177.5(2) . . . . ?
C2 C13 C18 C17 177.7(3) . . . . ?
C20 C19 C24 C23 -0.3(4) . . . . ?
C20 C21 C22 C23 -0.6(4) . . . . ?
C9 N3 C4 C5 -169.3(3) . . . . ?
C9 N3 C4 C3 9.5(3) . . . . ?
C39 C38 C37 C42 0.3(3) . . . . ?
C39 C38 C37 B1 -171.8(2) . . . . ?
C6 N2 C3 C4 161.3(2) . . . . ?
C6 N2 C3 C2 -13.4(4) . . . . ?
C6 N2 C8 C9 164.0(2) . . . . ?
C14 C13 C2 C1 119.0(3) . . . . ?
C14 C13 C2 C3 -51.3(4) . . . . ?
C14 C13 C18 C17 -0.9(4) . . . . ?
C14 C15 C16 C17 -0.1(4) . . . . ?
C7 N3 C4 C5 -15.1(4) . . . . ?
C7 N3 C4 C3 163.7(2) . . . . ?
C7 N3 C9 C8 160.7(2) . . . . ?
C18 C13 C2 C1 -59.6(4) . . . . ?
C18 C13 C2 C3 130.1(3) . . . . ?
C18 C13 C14 C15 1.2(4) . . . . ?
C15 C16 C17 C18 0.3(4) . . . . ?
C21 C22 C23 C24 0.3(4) . . . . ?
C8 N2 C3 C4 1.9(3) . . . . ?
C8 N2 C3 C2 -172.8(3) . . . . ?
C24 C19 C20 C21 0.1(4) . . . . ?
C10 N1 C1 C5 -10.2(4) . . . . ?
C10 N1 C1 C2 169.0(2) . . . . ?
B1 C31 C32 F11 5.3(3) . . . . ?
B1 C31 C32 C33 -173.9(2) . . . . ?
B1 C31 C36 F15 -5.1(4) . . . . ?
B1 C31 C36 C35 174.5(2) . . . . ?
B1 C37 C42 F6 -5.5(3) . . . . ?
B1 C37 C42 C41 174.3(2) . . . . ?
B1 C25 C26 F1 5.6(4) . . . . ?
B1 C25 C26 C27 -174.6(2) . . . . ?

loop_
_exptl_oxdiff_crystal_face_indexfrac_h
_exptl_oxdiff_crystal_face_indexfrac_k
_exptl_oxdiff_crystal_face_indexfrac_l
_exptl_oxdiff_crystal_face_x
_exptl_oxdiff_crystal_face_y
_exptl_oxdiff_crystal_face_z
4.6295 -12.2681 0.2077 0.0232 0.9821 0.1871
3.2334 6.5304 -9.1962 -0.0070 -0.1011 0.9948
-2.7794 -7.7892 9.2510 0.0093 0.2004 -0.9797
-4.7840 -11.7426 0.2023 -0.8240 -0.2431 -0.5117
-3.0755 -3.6286 9.7232 0.1494 0.0494 -0.9875
-4.6475 11.0536 -1.3063 -0.1284 -0.9842 -0.1220
0.0104 21.1278 -0.2186 0.7013 -0.6615 0.2658
3.1094 17.4421 0.7237 0.9153 -0.1171 0.3853
